data_7714862
loop_
_publ_author_name
'Major, Christopher J.'
'Chen, Shi-Ming'
'Stephan, Douglas W.'

_publ_section_title
;
 Boron diamide derivatives containing N-N and N-P molecular fragments.
;
_journal_issue 5
_journal_name_full 'Dalton transactions (Cambridge, England : 2003)'
_journal_page_first 2159
_journal_page_last 2166
_journal_paper_doi 10.1039/d3dt03665k
_journal_volume 53
_journal_year 2024
_chemical_formula_moiety 'C52 H72 B2 Cl2 N6 P2, C2 H3 N'
_chemical_formula_sum 'C54 H75 B2 Cl2 N7 P2'
_chemical_formula_weight 976.746
_space_group_crystal_system monoclinic
_space_group_IT_number 14
_space_group_name_Hall '-P 2ybc'
_space_group_name_H-M_alt 'P 1 21/c 1'
_symmetry_Int_Tables_number 14
_audit_creation_date 2023-09-28
_audit_creation_method
;
Olex2 1.5
(compiled 2023.08.24 svn.re1ec1418 for OlexSys, GUI svn.r6817)
;
_audit_update_record
;
2023-10-26 deposited with the CCDC.	2023-12-29 downloaded from the CCDC.
;
_cell_angle_alpha 90
_cell_angle_beta 97.900(6)
_cell_angle_gamma 90
_cell_formula_units_Z 4
_cell_length_a 13.3041(12)
_cell_length_b 12.6196(11)
_cell_length_c 33.560(3)
_cell_measurement_reflns_used 9922
_cell_measurement_temperature 150.00
_cell_measurement_theta_max 26.44
_cell_measurement_theta_min 3.23
_cell_volume 5581.0(9)
_computing_molecular_graphics 'Olex2 1.5 (Dolomanov et al., 2009)'
_computing_publication_material 'Olex2 1.5 (Dolomanov et al., 2009)'
_computing_structure_refinement 'olex2.refine 1.5 (Bourhis et al., 2015)'
_diffrn_ambient_temperature 150.00
_diffrn_measured_fraction_theta_full 0.9920
_diffrn_measured_fraction_theta_max 0.9920
_diffrn_measurement_device_type 'Bruker APEX-II CCD'
_diffrn_measurement_method '\f and \w scans'
_diffrn_radiation_monochromator graphite
_diffrn_radiation_type 'Mo K\a'
_diffrn_radiation_wavelength 0.71073
_diffrn_reflns_av_R_equivalents 0.1217
_diffrn_reflns_av_unetI/netI 0.0771
_diffrn_reflns_Laue_measured_fraction_full 0.9920
_diffrn_reflns_Laue_measured_fraction_max 0.9920
_diffrn_reflns_limit_h_max 17
_diffrn_reflns_limit_h_min -17
_diffrn_reflns_limit_k_max 16
_diffrn_reflns_limit_k_min -15
_diffrn_reflns_limit_l_max 42
_diffrn_reflns_limit_l_min -42
_diffrn_reflns_number 112072
_diffrn_reflns_point_group_measured_fraction_full 0.9920
_diffrn_reflns_point_group_measured_fraction_max 0.9920
_diffrn_reflns_theta_full 24.9994
_diffrn_reflns_theta_max 25.00
_diffrn_reflns_theta_min 2.65
_diffrn_source_current 30.0
_diffrn_source_power 1.5
_diffrn_source_voltage 50.0
_diffrn_standards_number 0
_exptl_absorpt_coefficient_mu 0.215
_exptl_absorpt_correction_type none
_exptl_crystal_density_diffrn 1.162
_exptl_crystal_description block
_exptl_crystal_F_000 2090.968
_refine_diff_density_max 0.5014
_refine_diff_density_min -0.4327
_refine_diff_density_rms 0.0905
_refine_ls_d_res_high 0.8409
_refine_ls_d_res_low 7.6894
_refine_ls_goodness_of_fit_ref 1.0533
_refine_ls_hydrogen_treatment constr
_refine_ls_matrix_type full
_refine_ls_number_constraints 116
_refine_ls_number_parameters 621
_refine_ls_number_reflns 9722
_refine_ls_number_restraints 0
_refine_ls_restrained_S_all 1.0533
_refine_ls_R_factor_all 0.0807
_refine_ls_R_factor_gt 0.0470
_refine_ls_shift/su_max 0.0008
_refine_ls_shift/su_mean 0.0000
_refine_ls_structure_factor_coef Fsqd
_refine_ls_weighting_details 'w=1/[\s^2^(Fo^2^)+(0.0401P)^2^+3.6428P] where P=(Fo^2^+2Fc^2^)/3'
_refine_ls_weighting_scheme calc
_refine_ls_wR_factor_gt 0.0989
_refine_ls_wR_factor_ref 0.1159
_reflns_Friedel_coverage 0.0
_reflns_limit_h_max 15
_reflns_limit_h_min -15
_reflns_limit_k_max 15
_reflns_limit_k_min 0
_reflns_limit_l_max 39
_reflns_limit_l_min 0
_reflns_number_gt 6916
_reflns_number_total 9722
_reflns_threshold_expression I>=2u(I)
_cod_data_source_file d3dt03665k2.cif
_cod_data_source_block 1_CCDC2
_cod_depositor_comments 'Adding full bibliography for 7714859--7714862.cif.'
_cod_database_code 7714862
_olex2_refinement_description
;
1. Fixed Uiso
 At 1.2 times of:
  All C(H) groups
 At 1.5 times of:
  All C(H,H,H) groups
2.a Ternary CH refined with riding coordinates:
 C16(H16), C24(H24), C32(H32), C35(H35), C37(H37), C41(H41), C43(H43), C44(H44)
2.b Aromatic/amide H refined with riding coordinates:
 C10(H10), C11(H11), C14(H14), C18(H18), C19(H19), C21(H21), C26(H26),
 C29(H29), C30(H30), C31(H31), C33(H33), C36(H36), C38(H38), C39(H39), C42(H42),
  C50(H50)
2.c Idealised Me refined as rotating group:
 C40(H40a,H40b,H40c), C45(H45a,H45b,H45c), C46(H46a,H46b,H46c), C48(H48a,H48b,
 H48c), C49(H49a,H49b,H49c), C51(H51a,H51b,H51c), C53(H53a,H53b,H53c), C54(H54a,
 H54b,H54c), C55(H55a,H55b,H55c), C56(H56a,H56b,H56c), C57(H57a,H57b,H57c),
 C58(H58a,H58b,H58c), C60(H60a,H60b,H60c), C61(H61a,H61b,H61c), C62(H62a,H62b,
 H62c), C63(H63a,H63b,H63c), C59(H59a,H59b,H59c)
;
_olex2_submission_special_instructions 'No special instructions were received'

loop_
_space_group_symop_id
_space_group_symop_operation_xyz
1 x,y,z
2 -x,y+1/2,-z+1/2
3 -x,-y,-z
4 x,-y-1/2,z-1/2

loop_
_atom_site_label
_atom_site_type_symbol
_atom_site_fract_x
_atom_site_fract_y
_atom_site_fract_z
_atom_site_U_iso_or_equiv
_atom_site_adp_type
_atom_site_occupancy
_atom_site_refinement_flags_posn
P1 P 0.24882(5) 0.58531(5) 0.117599(19) 0.02174(16) Uani 1.000000 .
P2 P 0.22945(5) 0.78519(5) 0.12743(2) 0.02335(16) Uani 1.000000 .
Cl3 Cl 0.13852(5) 0.84403(6) 0.07632(2) 0.03938(19) Uani 1.000000 .
Cl4 Cl 0.17301(5) 0.54974(6) 0.05944(2) 0.03805(19) Uani 1.000000 .
N1 N 0.02194(14) 0.72980(15) 0.17492(6) 0.0221(5) Uani 1.000000 .
N2 N 0.49117(14) 0.63875(14) 0.09726(6) 0.0201(4) Uani 1.000000 .
N3 N 0.02853(14) 0.55385(15) 0.16019(6) 0.0200(4) Uani 1.000000 .
N4 N 0.44637(14) 0.80795(15) 0.07882(6) 0.0199(4) Uani 1.000000 .
N5 N 0.16647(14) 0.67041(15) 0.13599(6) 0.0201(4) Uani 1.000000 .
N6 N 0.31145(14) 0.69920(15) 0.10895(6) 0.0199(4) Uani 1.000000 .
C7 C 0.50775(17) 0.54246(19) 0.12050(7) 0.0226(5) Uani 1.000000 .
C8 C 0.54641(18) 0.5505(2) 0.16144(8) 0.0254(6) Uani 1.000000 .
C9 C 0.48700(18) 0.4441(2) 0.10178(8) 0.0278(6) Uani 1.000000 .
C10 C -0.05152(18) 0.5729(2) 0.18254(7) 0.0267(6) Uani 1.000000 .
H10 H -0.09636(18) 0.5204(2) 0.19018(7) 0.0320(7) Uiso 1.000000 R
C11 C 0.1536(2) 0.9477(2) 0.23473(8) 0.0306(6) Uani 1.000000 .
H11 H 0.2023(2) 0.9571(2) 0.25797(8) 0.0367(8) Uiso 1.000000 R
B12 B 0.0769(2) 0.6527(2) 0.15543(8) 0.0195(6) Uani 1.000000 .
C13 C 0.05166(18) 0.83530(19) 0.18801(8) 0.0236(6) Uani 1.000000 .
C14 C 0.54559(17) 0.78751(19) 0.07048(7) 0.0242(6) Uani 1.000000 .
H14 H 0.58721(17) 0.83652(19) 0.05880(7) 0.0290(7) Uiso 1.000000 R
C15 C -0.01489(19) 0.4075(2) 0.11320(7) 0.0265(6) Uani 1.000000 .
C16 C 0.35600(19) 0.8544(2) -0.00332(8) 0.0277(6) Uani 1.000000 .
H16 H 0.40682(19) 0.7984(2) 0.00625(8) 0.0333(7) Uiso 1.000000 R
C17 C 0.04929(18) 0.45030(18) 0.14597(7) 0.0216(5) Uani 1.000000 .
C18 C 0.5637(2) 0.4572(2) 0.18346(8) 0.0336(7) Uani 1.000000 .
H18 H 0.5898(2) 0.4608(2) 0.21124(8) 0.0403(8) Uiso 1.000000 R
C19 C 0.57195(18) 0.68872(19) 0.08153(7) 0.0229(6) Uani 1.000000 .
H19 H 0.63555(18) 0.65685(19) 0.07917(7) 0.0275(7) Uiso 1.000000 R
C20 C 0.01129(19) 0.9233(2) 0.16551(8) 0.0267(6) Uani 1.000000 .
C21 C 0.1170(2) 1.0343(2) 0.21287(9) 0.0357(7) Uani 1.000000 .
H21 H 0.1407(2) 1.1030(2) 0.22110(9) 0.0428(8) Uiso 1.000000 R
C22 C 0.39519(17) 0.90785(18) 0.07070(7) 0.0217(5) Uani 1.000000 .
B23 B 0.4107(2) 0.7144(2) 0.09571(8) 0.0194(6) Uani 1.000000 .
C24 C 0.19788(19) 0.4394(2) 0.20277(8) 0.0320(6) Uani 1.000000 .
H24 H 0.19984(19) 0.5181(2) 0.19972(8) 0.0384(8) Uiso 1.000000 R
C25 C 0.12075(18) 0.8460(2) 0.22342(8) 0.0255(6) Uani 1.000000 .
C26 C -0.05509(19) 0.6753(2) 0.19140(8) 0.0289(6) Uani 1.000000 .
H26 H -0.10240(19) 0.7070(2) 0.20655(8) 0.0347(7) Uiso 1.000000 R
C27 C 0.38947(18) 0.97796(19) 0.10289(8) 0.0256(6) Uani 1.000000 .
C28 C 0.35065(18) 0.93022(19) 0.03139(8) 0.0238(6) Uani 1.000000 .
C29 C 0.5059(2) 0.3534(2) 0.12558(9) 0.0370(7) Uani 1.000000 .
H29 H 0.4922(2) 0.2856(2) 0.11375(9) 0.0444(8) Uiso 1.000000 R
C30 C 0.3329(2) 1.0707(2) 0.09441(9) 0.0345(7) Uani 1.000000 .
H30 H 0.3263(2) 1.1192(2) 0.11554(9) 0.0414(8) Uiso 1.000000 R
C31 C 0.2959(2) 1.0244(2) 0.02480(9) 0.0323(6) Uani 1.000000 .
H31 H 0.2646(2) 1.0415(2) -0.00158(9) 0.0387(8) Uiso 1.000000 R
C32 C -0.06985(19) 0.9107(2) 0.12921(8) 0.0315(6) Uani 1.000000 .
H32 H -0.05686(19) 0.8420(2) 0.11595(8) 0.0378(8) Uiso 1.000000 R
C33 C 0.1545(2) 0.2956(2) 0.14988(9) 0.0361(7) Uani 1.000000 .
H33 H 0.2124(2) 0.2571(2) 0.16171(9) 0.0434(8) Uiso 1.000000 R
C34 C 0.13428(19) 0.3949(2) 0.16525(8) 0.0258(6) Uani 1.000000 .
C35 C 0.56949(19) 0.6574(2) 0.18159(8) 0.0308(6) Uani 1.000000 .
H35 H 0.55780(19) 0.7125(2) 0.16003(8) 0.0369(7) Uiso 1.000000 R
C36 C 0.0462(2) 1.0231(2) 0.17899(8) 0.0339(7) Uani 1.000000 .
H36 H 0.0207(2) 1.0845(2) 0.16460(8) 0.0407(8) Uiso 1.000000 R
C37 C 0.4513(2) 0.4340(2) 0.05715(8) 0.0330(7) Uani 1.000000 .
H37 H 0.4221(2) 0.5037(2) 0.04724(8) 0.0396(8) Uiso 1.000000 R
C38 C 0.0078(2) 0.3069(2) 0.10018(9) 0.0357(7) Uani 1.000000 .
H38 H -0.0356(2) 0.2751(2) 0.07864(9) 0.0429(8) Uiso 1.000000 R
C39 C 0.5437(2) 0.3602(2) 0.16573(9) 0.0404(7) Uani 1.000000 .
H39 H 0.5561(2) 0.2974(2) 0.18125(9) 0.0485(9) Uiso 1.000000 R
C40 C -0.0690(2) 0.9980(2) 0.09780(9) 0.0441(8) Uani 1.000000 .
H40a H -0.0922(14) 1.0645(4) 0.1085(2) 0.0662(12) Uiso 1.000000 GR
H40b H 0.0001(4) 1.0071(11) 0.0914(4) 0.0662(12) Uiso 1.000000 GR
H40c H -0.1143(11) 0.9784(7) 0.0734(2) 0.0662(12) Uiso 1.000000 GR
C41 C 0.1587(2) 0.7508(2) 0.24879(8) 0.0323(6) Uani 1.000000 .
H41 H 0.1190(2) 0.6876(2) 0.23758(8) 0.0388(8) Uiso 1.000000 R
C42 C 0.2866(2) 1.0931(2) 0.05617(9) 0.0366(7) Uani 1.000000 .
H42 H 0.2480(2) 1.1562(2) 0.05127(9) 0.0439(8) Uiso 1.000000 R
C43 C -0.1065(2) 0.4679(2) 0.09283(8) 0.0341(7) Uani 1.000000 .
H43 H -0.0982(2) 0.5438(2) 0.10125(8) 0.0409(8) Uiso 1.000000 R
C44 C 0.4455(2) 0.9568(2) 0.14472(8) 0.0324(6) Uani 1.000000 .
H44 H 0.4459(2) 0.8784(2) 0.14906(8) 0.0389(8) Uiso 1.000000 R
C45 C 0.3914(3) 0.9079(2) -0.03974(9) 0.0483(8) Uani 1.000000 .
H45a H 0.3427(8) 0.9629(11) -0.0500(4) 0.0725(12) Uiso 1.000000 GR
H45b H 0.4582(7) 0.9401(14) -0.03178(16) 0.0725(12) Uiso 1.000000 GR
H45c H 0.3962(15) 0.8549(4) -0.0608(2) 0.0725(12) Uiso 1.000000 GR
C46 C 0.3970(2) 1.0075(3) 0.17867(9) 0.0475(8) Uani 1.000000 .
H46a H 0.4318(10) 0.9828(12) 0.20463(9) 0.0712(12) Uiso 1.000000 GR
H46b H 0.4028(13) 1.0848(3) 0.1771(4) 0.0712(12) Uiso 1.000000 GR
H46c H 0.3252(4) 0.9876(13) 0.1761(4) 0.0712(12) Uiso 1.000000 GR
C48 C -0.1146(2) 0.4642(2) 0.04701(9) 0.0440(8) Uani 1.000000 .
H48a H -0.1249(14) 0.3908(3) 0.03781(9) 0.0660(12) Uiso 1.000000 GR
H48b H -0.1722(9) 0.5076(12) 0.03520(9) 0.0660(12) Uiso 1.000000 GR
H48c H -0.0520(6) 0.4919(14) 0.03860(9) 0.0660(12) Uiso 1.000000 GR
C49 C 0.1467(2) 0.4154(3) 0.23979(9) 0.0478(8) Uani 1.000000 .
H49a H 0.0782(6) 0.4457(14) 0.2362(3) 0.0717(12) Uiso 1.000000 GR
H49b H 0.1425(14) 0.3385(3) 0.2433(4) 0.0717(12) Uiso 1.000000 GR
H49c H 0.1865(8) 0.4467(14) 0.26364(12) 0.0717(12) Uiso 1.000000 GR
C50 C 0.0921(2) 0.2524(2) 0.11789(9) 0.0400(7) Uani 1.000000 .
H50 H 0.1072(2) 0.1846(2) 0.10795(9) 0.0479(9) Uiso 1.000000 R
C51 C 0.5560(2) 0.9929(3) 0.14716(10) 0.0502(9) Uani 1.000000 .
H51a H 0.5581(2) 1.0697(4) 0.1430(6) 0.0752(13) Uiso 1.000000 GR
H51b H 0.5925(4) 0.9753(15) 0.1737(2) 0.0752(13) Uiso 1.000000 GR
H51c H 0.5881(5) 0.9569(12) 0.1263(4) 0.0752(13) Uiso 1.000000 GR
C53 C 0.5422(2) 0.4098(2) 0.03490(9) 0.0426(8) Uani 1.000000 .
H53a H 0.5883(8) 0.4708(6) 0.0371(5) 0.0639(11) Uiso 1.000000 GR
H53b H 0.5783(9) 0.3474(9) 0.0469(4) 0.0639(11) Uiso 1.000000 GR
H53c H 0.5180(3) 0.3958(15) 0.00648(15) 0.0639(11) Uiso 1.000000 GR
C54 C 0.6790(2) 0.6665(3) 0.20027(15) 0.0817(14) Uani 1.000000 .
H54a H 0.6926(6) 0.6159(16) 0.2225(6) 0.122(2) Uiso 1.000000 GR
H54b H 0.7232(2) 0.651(2) 0.1800(2) 0.122(2) Uiso 1.000000 GR
H54c H 0.6923(6) 0.7386(7) 0.2105(8) 0.122(2) Uiso 1.000000 GR
C55 C 0.2697(2) 0.7286(3) 0.24661(11) 0.0575(9) Uani 1.000000 .
H55a H 0.2800(4) 0.7203(18) 0.21843(12) 0.0862(14) Uiso 1.000000 GR
H55b H 0.3109(3) 0.7878(9) 0.2586(6) 0.0862(14) Uiso 1.000000 GR
H55c H 0.2900(5) 0.6633(10) 0.2614(6) 0.0862(14) Uiso 1.000000 GR
C56 C 0.3696(2) 0.3492(2) 0.04715(11) 0.0541(9) Uani 1.000000 .
H56a H 0.3998(4) 0.2788(2) 0.0523(6) 0.0812(14) Uiso 1.000000 GR
H56b H 0.3158(8) 0.3596(11) 0.0640(5) 0.0812(14) Uiso 1.000000 GR
H56c H 0.3409(12) 0.3547(11) 0.01873(19) 0.0812(14) Uiso 1.000000 GR
C57 C 0.2551(2) 0.8000(3) -0.01523(10) 0.0518(9) Uani 1.000000 .
H57a H 0.2365(8) 0.7605(14) 0.0078(2) 0.0777(13) Uiso 1.000000 GR
H57b H 0.2029(4) 0.8532(3) -0.0238(6) 0.0777(13) Uiso 1.000000 GR
H57c H 0.2605(5) 0.7509(13) -0.0375(4) 0.0777(13) Uiso 1.000000 GR
C58 C -0.2045(2) 0.4268(3) 0.10669(9) 0.0464(8) Uani 1.000000 .
H58a H -0.2626(3) 0.4659(11) 0.0928(5) 0.0696(12) Uiso 1.000000 GR
H58b H -0.2124(8) 0.3512(4) 0.1003(5) 0.0696(12) Uiso 1.000000 GR
H58c H -0.2012(7) 0.4370(15) 0.13579(13) 0.0696(12) Uiso 1.000000 GR
C60 C -0.1755(2) 0.9037(3) 0.14240(9) 0.0472(8) Uani 1.000000 .
H60a H -0.1767(5) 0.8458(10) 0.1618(5) 0.0708(12) Uiso 1.000000 GR
H60b H -0.1912(7) 0.9707(6) 0.1550(5) 0.0708(12) Uiso 1.000000 GR
H60c H -0.2262(3) 0.8903(16) 0.11886(13) 0.0708(12) Uiso 1.000000 GR
C61 C 0.3078(2) 0.3997(3) 0.20888(10) 0.0510(9) Uani 1.000000 .
H61a H 0.3086(2) 0.3231(4) 0.2137(6) 0.0765(13) Uiso 1.000000 GR
H61b H 0.3392(5) 0.4148(15) 0.1847(3) 0.0765(13) Uiso 1.000000 GR
H61c H 0.3458(5) 0.4358(12) 0.2321(4) 0.0765(13) Uiso 1.000000 GR
C62 C 0.1408(3) 0.7635(3) 0.29260(10) 0.0687(11) Uani 1.000000 .
H62a H 0.1806(15) 0.8235(13) 0.3047(2) 0.1030(17) Uiso 1.000000 GR
H62b H 0.0686(4) 0.776(2) 0.29362(11) 0.1030(17) Uiso 1.000000 GR
H62c H 0.1618(18) 0.6987(8) 0.3076(2) 0.1030(17) Uiso 1.000000 GR
C63 C 0.4996(3) 0.6825(3) 0.21175(12) 0.0717(12) Uani 1.000000 .
H63a H 0.4291(3) 0.677(2) 0.1989(2) 0.1076(18) Uiso 1.000000 GR
H63b H 0.5110(14) 0.6318(13) 0.2341(4) 0.1076(18) Uiso 1.000000 GR
H63c H 0.5130(14) 0.7545(8) 0.2221(6) 0.1076(18) Uiso 1.000000 GR
C47 C 0.8598(2) 0.7455(2) 0.02935(10) 0.0440(8) Uani 1.000000 .
N52 N 0.7980(2) 0.7594(3) 0.04881(9) 0.0671(9) Uani 1.000000 .
C59 C 0.9367(3) 0.7278(3) 0.00338(11) 0.0625(10) Uani 1.000000 .
H59a H 0.9096(6) 0.6813(15) -0.0189(4) 0.0937(15) Uiso 1.000000 GR
H59b H 0.9564(13) 0.7958(4) -0.0074(6) 0.0937(15) Uiso 1.000000 GR
H59c H 0.9962(7) 0.6945(17) 0.0189(2) 0.0937(15) Uiso 1.000000 GR

loop_
_atom_site_aniso_label
_atom_site_aniso_U_11
_atom_site_aniso_U_22
_atom_site_aniso_U_33
_atom_site_aniso_U_12
_atom_site_aniso_U_13
_atom_site_aniso_U_23
P1 0.0219(3) 0.0191(3) 0.0256(4) -0.0027(3) 0.0082(3) -0.0005(3)
P2 0.0203(3) 0.0194(3) 0.0318(4) -0.0018(3) 0.0086(3) 0.0011(3)
Cl3 0.0272(4) 0.0445(4) 0.0477(4) 0.0080(3) 0.0096(3) 0.0195(3)
Cl4 0.0382(4) 0.0464(4) 0.0303(4) -0.0119(3) 0.0075(3) -0.0130(3)
N1 0.0190(10) 0.0214(11) 0.0268(11) -0.0049(9) 0.0065(9) -0.0059(9)
N2 0.0171(10) 0.0159(10) 0.0271(12) -0.0025(8) 0.0032(9) 0.0031(9)
N3 0.0203(10) 0.0211(11) 0.0199(11) -0.0036(8) 0.0073(8) -0.0026(9)
N4 0.0178(10) 0.0172(10) 0.0255(11) -0.0021(8) 0.0058(9) 0.0024(8)
N5 0.0189(10) 0.0185(11) 0.0238(11) -0.0031(8) 0.0067(9) -0.0005(9)
N6 0.0161(10) 0.0179(11) 0.0267(12) -0.0015(8) 0.0057(9) 0.0016(9)
C7 0.0173(12) 0.0210(13) 0.0299(14) 0.0027(10) 0.0043(11) 0.0067(11)
C8 0.0201(13) 0.0280(14) 0.0289(14) 0.0018(11) 0.0057(11) 0.0043(12)
C9 0.0220(13) 0.0232(14) 0.0374(16) 0.0008(11) 0.0007(12) 0.0026(12)
C10 0.0217(13) 0.0317(15) 0.0292(14) -0.0078(11) 0.0124(11) -0.0042(12)
C11 0.0277(14) 0.0348(16) 0.0301(15) -0.0067(12) 0.0067(12) -0.0133(13)
B12 0.0180(14) 0.0247(15) 0.0149(14) -0.0035(12) -0.0013(11) -0.0006(11)
C13 0.0205(13) 0.0220(14) 0.0305(14) -0.0018(10) 0.0110(11) -0.0070(11)
C14 0.0174(12) 0.0237(14) 0.0330(15) -0.0040(10) 0.0093(11) 0.0048(11)
C15 0.0306(14) 0.0230(14) 0.0271(14) -0.0062(11) 0.0081(12) -0.0009(11)
C16 0.0307(14) 0.0258(14) 0.0266(14) -0.0008(11) 0.0037(12) 0.0034(11)
C17 0.0240(13) 0.0188(13) 0.0233(13) -0.0045(10) 0.0081(11) 0.0012(10)
C18 0.0309(15) 0.0386(17) 0.0306(16) 0.0071(13) 0.0017(12) 0.0118(13)
C19 0.0149(12) 0.0252(14) 0.0299(14) -0.0005(10) 0.0075(10) 0.0016(11)
C20 0.0256(14) 0.0244(14) 0.0317(15) -0.0001(11) 0.0099(12) -0.0046(12)
C21 0.0442(17) 0.0259(16) 0.0387(17) -0.0113(13) 0.0119(14) -0.0129(13)
C22 0.0176(12) 0.0148(12) 0.0335(15) -0.0031(10) 0.0068(11) 0.0020(11)
B23 0.0183(14) 0.0209(15) 0.0184(14) -0.0024(11) 0.0002(11) 0.0007(11)
C24 0.0274(14) 0.0368(16) 0.0309(15) -0.0016(12) 0.0011(12) 0.0094(12)
C25 0.0211(13) 0.0281(14) 0.0282(14) -0.0009(11) 0.0068(11) -0.0064(11)
C26 0.0213(13) 0.0337(16) 0.0342(15) -0.0067(11) 0.0126(12) -0.0080(12)
C27 0.0212(13) 0.0218(14) 0.0348(15) -0.0048(11) 0.0072(11) -0.0013(11)
C28 0.0214(13) 0.0196(13) 0.0310(15) -0.0038(10) 0.0058(11) 0.0053(11)
C29 0.0381(16) 0.0205(15) 0.0518(19) 0.0002(12) 0.0039(14) 0.0058(13)
C30 0.0340(15) 0.0229(15) 0.0475(18) 0.0021(12) 0.0085(14) -0.0071(13)
C31 0.0297(15) 0.0232(15) 0.0429(17) -0.0013(12) 0.0013(13) 0.0070(13)
C32 0.0302(15) 0.0326(16) 0.0317(15) 0.0017(12) 0.0042(12) -0.0034(12)
C33 0.0388(17) 0.0265(16) 0.0453(18) 0.0054(13) 0.0136(14) 0.0081(13)
C34 0.0247(14) 0.0255(14) 0.0291(14) -0.0042(11) 0.0100(11) 0.0065(11)
C35 0.0295(14) 0.0345(16) 0.0271(15) 0.0037(12) -0.0002(12) 0.0000(12)
C36 0.0434(17) 0.0240(15) 0.0365(17) -0.0012(12) 0.0131(14) -0.0014(12)
C37 0.0346(15) 0.0205(14) 0.0407(17) 0.0018(12) -0.0064(13) -0.0027(12)
C38 0.0450(18) 0.0273(15) 0.0360(17) -0.0100(13) 0.0092(14) -0.0071(13)
C39 0.0450(18) 0.0291(17) 0.0464(19) 0.0046(13) 0.0037(15) 0.0180(14)
C40 0.053(2) 0.0378(18) 0.0403(18) 0.0087(15) 0.0015(15) 0.0043(14)
C41 0.0298(15) 0.0352(16) 0.0305(15) 0.0012(12) -0.0009(12) -0.0068(12)
C42 0.0313(15) 0.0178(14) 0.059(2) 0.0053(12) 0.0019(14) 0.0031(14)
C43 0.0352(16) 0.0341(16) 0.0309(16) -0.0062(13) -0.0033(13) -0.0063(12)
C44 0.0348(15) 0.0299(15) 0.0330(16) -0.0013(12) 0.0064(13) -0.0033(12)
C45 0.061(2) 0.0447(19) 0.0419(18) -0.0115(16) 0.0171(16) 0.0007(15)
C46 0.051(2) 0.055(2) 0.0380(18) -0.0054(16) 0.0103(15) -0.0141(15)
C48 0.0483(19) 0.0452(19) 0.0356(17) -0.0123(15) -0.0044(14) -0.0013(14)
C49 0.0454(19) 0.069(2) 0.0287(16) -0.0051(16) 0.0055(14) 0.0106(15)
C50 0.0540(19) 0.0202(15) 0.0499(19) -0.0006(14) 0.0226(16) -0.0040(13)
C51 0.0352(17) 0.072(2) 0.0413(19) -0.0023(16) -0.0010(15) -0.0049(17)
C53 0.0523(19) 0.0383(17) 0.0346(17) 0.0094(15) -0.0032(14) -0.0043(14)
C54 0.0330(19) 0.066(3) 0.142(4) -0.0046(18) -0.002(2) -0.046(3)
C55 0.0393(18) 0.067(2) 0.064(2) 0.0111(17) -0.0004(17) 0.0055(19)
C56 0.051(2) 0.0342(18) 0.070(2) -0.0065(15) -0.0167(18) -0.0053(16)
C57 0.055(2) 0.053(2) 0.049(2) -0.0240(17) 0.0160(16) -0.0198(16)
C58 0.0349(17) 0.064(2) 0.0389(18) -0.0020(15) -0.0009(14) -0.0050(16)
C60 0.0318(16) 0.066(2) 0.0433(19) 0.0026(15) 0.0035(14) -0.0051(16)
C61 0.0331(17) 0.067(2) 0.051(2) 0.0036(16) -0.0005(15) 0.0129(17)
C62 0.099(3) 0.065(2) 0.048(2) 0.028(2) 0.031(2) 0.0148(18)
C63 0.068(3) 0.073(3) 0.081(3) -0.013(2) 0.037(2) -0.035(2)
C47 0.0420(18) 0.047(2) 0.0410(19) -0.0044(15) -0.0013(16) -0.0046(15)
N52 0.0579(19) 0.086(2) 0.059(2) -0.0096(17) 0.0147(16) -0.0196(17)
C59 0.051(2) 0.081(3) 0.057(2) 0.0059(19) 0.0140(18) 0.001(2)

loop_
_atom_type_symbol
_atom_type_scat_dispersion_real
_atom_type_scat_dispersion_imag
_atom_type_scat_Cromer_Mann_a1
_atom_type_scat_Cromer_Mann_a2
_atom_type_scat_Cromer_Mann_a3
_atom_type_scat_Cromer_Mann_a4
_atom_type_scat_Cromer_Mann_b1
_atom_type_scat_Cromer_Mann_b2
_atom_type_scat_Cromer_Mann_b3
_atom_type_scat_Cromer_Mann_b4
_atom_type_scat_Cromer_Mann_c
_atom_type_scat_source
_atom_type_scat_dispersion_source
B 0.00156 0.00068 2.05450 1.33260 1.09790 0.70680 23.21850 1.02100 60.34980 0.14030 -0.19320 'International Tables Volume C Table 6.1.1.4 (pp. 500-502)' 'Brennan, Cowan, Rev. Sci. Instrum., 1992, 63, 850'
C 0.00313 0.00162 2.31000 1.02000 1.58860 0.86500 20.84390 10.20750 0.56870 51.65120 0.21560 'International Tables Volume C Table 6.1.1.4 (pp. 500-502)' 'Brennan, Cowan, Rev. Sci. Instrum., 1992, 63, 850'
Cl 0.14908 0.15974 11.46040 7.19640 6.25560 1.64550 0.01040 1.16620 18.51940 47.77840 -9.55740 'International Tables Volume C Table 6.1.1.4 (pp. 500-502)' 'Brennan, Cowan, Rev. Sci. Instrum., 1992, 63, 850'
H 0.00000 0.00000 0.49300 0.32291 0.14019 0.04081 10.51090 26.12570 3.14236 57.79970 0.00304 'International Tables Volume C Table 6.1.1.4 (pp. 500-502)' 'Brennan, Cowan, Rev. Sci. Instrum., 1992, 63, 850'
N 0.00612 0.00332 12.21260 3.13220 2.01250 1.16630 0.00570 9.89330 28.99750 0.58260 -11.52900 'International Tables Volume C Table 6.1.1.4 (pp. 500-502)' 'Brennan, Cowan, Rev. Sci. Instrum., 1992, 63, 850'
P 0.10265 0.09519 6.43450 4.17910 1.78000 1.49080 1.90670 27.15700 0.52600 68.16450 1.11490 'International Tables Volume C Table 6.1.1.4 (pp. 500-502)' 'Brennan, Cowan, Rev. Sci. Instrum., 1992, 63, 850'

loop_
_geom_angle_atom_site_label_1
_geom_angle_atom_site_label_2
_geom_angle_atom_site_label_3
_geom_angle
_geom_angle_site_symmetry_1
_geom_angle_site_symmetry_3
_geom_angle_publ_flag
Cl4 P1 P2 106.49(4) . . ?
N5 P1 P2 41.74(6) . . ?
N5 P1 Cl4 102.61(7) . . ?
N6 P1 P2 41.62(6) . . ?
N6 P1 Cl4 101.75(7) . . ?
N6 P1 N5 83.36(9) . . ?
Cl3 P2 P1 107.49(4) . . ?
N5 P2 P1 41.49(6) . . ?
N5 P2 Cl3 101.29(7) . . ?
N6 P2 P1 41.38(6) . . ?
N6 P2 Cl3 104.65(8) . . ?
N6 P2 N5 82.87(9) . . ?
C13 N1 B12 129.26(19) . . ?
C26 N1 B12 107.06(19) . . ?
C26 N1 C13 121.02(19) . . ?
C19 N2 C7 120.72(19) . . ?
B23 N2 C7 129.73(19) . . ?
B23 N2 C19 107.05(19) . . ?
B12 N3 C10 107.36(19) . . ?
C17 N3 C10 121.95(19) . . ?
C17 N3 B12 130.7(2) . . ?
C22 N4 C14 123.60(18) . . ?
B23 N4 C14 107.52(19) . . ?
B23 N4 C22 128.89(19) . . ?
P2 N5 P1 96.77(10) . . ?
B12 N5 P1 132.20(17) . . ?
B12 N5 P2 130.88(17) . . ?
P2 N6 P1 97.00(10) . . ?
B23 N6 P1 130.15(16) . . ?
B23 N6 P2 132.28(16) . . ?
C8 C7 N2 118.4(2) . . ?
C9 C7 N2 119.8(2) . . ?
C9 C7 C8 121.8(2) . . ?
C18 C8 C7 118.0(2) . . ?
C35 C8 C7 121.6(2) . . ?
C35 C8 C18 120.4(2) . . ?
C29 C9 C7 117.4(2) . . ?
C37 C9 C7 122.3(2) . . ?
C37 C9 C29 120.2(2) . . ?
H10 C10 N3 125.11(13) . . ?
C26 C10 N3 109.8(2) . . ?
C26 C10 H10 125.11(15) . . ?
C21 C11 H11 119.50(16) . . ?
C25 C11 H11 119.50(16) . . ?
C25 C11 C21 121.0(3) . . ?
N3 B12 N1 106.1(2) . . ?
N5 B12 N1 127.2(2) . . ?
N5 B12 N3 126.7(2) . . ?
C20 C13 N1 119.8(2) . . ?
C25 C13 N1 117.8(2) . . ?
C25 C13 C20 122.4(2) . . ?
H14 C14 N4 125.27(12) . . ?
C19 C14 N4 109.5(2) . . ?
C19 C14 H14 125.27(14) . . ?
C38 C15 C17 117.6(2) . . ?
C43 C15 C17 121.5(2) . . ?
C43 C15 C38 120.9(2) . . ?
C28 C16 H16 107.46(13) . . ?
C45 C16 H16 107.46(16) . . ?
C45 C16 C28 112.9(2) . . ?
C57 C16 H16 107.46(17) . . ?
C57 C16 C28 110.9(2) . . ?
C57 C16 C45 110.5(2) . . ?
C15 C17 N3 119.2(2) . . ?
C34 C17 N3 118.7(2) . . ?
C34 C17 C15 122.1(2) . . ?
H18 C18 C8 119.45(16) . . ?
C39 C18 C8 121.1(3) . . ?
C39 C18 H18 119.45(16) . . ?
C14 C19 N2 109.7(2) . . ?
H19 C19 N2 125.14(12) . . ?
H19 C19 C14 125.14(14) . . ?
C32 C20 C13 121.6(2) . . ?
C36 C20 C13 116.9(2) . . ?
C36 C20 C32 121.5(2) . . ?
H21 C21 C11 119.58(16) . . ?
C36 C21 C11 120.8(2) . . ?
C36 C21 H21 119.58(16) . . ?
C27 C22 N4 118.6(2) . . ?
C28 C22 N4 118.9(2) . . ?
C28 C22 C27 122.5(2) . . ?
N4 B23 N2 106.2(2) . . ?
N6 B23 N2 127.1(2) . . ?
N6 B23 N4 126.6(2) . . ?
C34 C24 H24 107.50(14) . . ?
C49 C24 H24 107.50(17) . . ?
C49 C24 C34 109.9(2) . . ?
C61 C24 H24 107.50(17) . . ?
C61 C24 C34 113.7(2) . . ?
C61 C24 C49 110.5(2) . . ?
C13 C25 C11 117.6(2) . . ?
C41 C25 C11 120.6(2) . . ?
C41 C25 C13 121.8(2) . . ?
C10 C26 N1 109.7(2) . . ?
H26 C26 N1 125.17(13) . . ?
H26 C26 C10 125.17(15) . . ?
C30 C27 C22 117.0(2) . . ?
C44 C27 C22 121.8(2) . . ?
C44 C27 C30 121.1(2) . . ?
C22 C28 C16 122.6(2) . . ?
C31 C28 C16 119.6(2) . . ?
C31 C28 C22 117.8(2) . . ?
H29 C29 C9 119.30(17) . . ?
C39 C29 C9 121.4(3) . . ?
C39 C29 H29 119.30(16) . . ?
H30 C30 C27 119.29(16) . . ?
C42 C30 C27 121.4(3) . . ?
C42 C30 H30 119.29(16) . . ?
H31 C31 C28 119.60(16) . . ?
C42 C31 C28 120.8(3) . . ?
C42 C31 H31 119.60(16) . . ?
H32 C32 C20 107.48(14) . . ?
C40 C32 C20 113.9(2) . . ?
C40 C32 H32 107.48(15) . . ?
C60 C32 C20 110.7(2) . . ?
C60 C32 H32 107.48(16) . . ?
C60 C32 C40 109.5(2) . . ?
C34 C33 H33 119.42(16) . . ?
C50 C33 H33 119.42(17) . . ?
C50 C33 C34 121.2(3) . . ?
C24 C34 C17 121.1(2) . . ?
C33 C34 C17 117.4(2) . . ?
C33 C34 C24 121.5(2) . . ?
H35 C35 C8 107.04(14) . . ?
C54 C35 C8 112.1(2) . . ?
C54 C35 H35 107.0(2) . . ?
C63 C35 C8 112.4(2) . . ?
C63 C35 H35 107.0(2) . . ?
C63 C35 C54 110.9(3) . . ?
C21 C36 C20 121.2(3) . . ?
H36 C36 C20 119.41(16) . . ?
H36 C36 C21 119.41(16) . . ?
H37 C37 C9 108.05(13) . . ?
C53 C37 C9 109.7(2) . . ?
C53 C37 H37 108.05(15) . . ?
C56 C37 C9 113.1(2) . . ?
C56 C37 H37 108.05(16) . . ?
C56 C37 C53 109.7(2) . . ?
H38 C38 C15 119.35(16) . . ?
C50 C38 C15 121.3(3) . . ?
C50 C38 H38 119.35(17) . . ?
C29 C39 C18 120.3(3) . . ?
H39 C39 C18 119.84(16) . . ?
H39 C39 C29 119.84(16) . . ?
H40a C40 C32 109.5 . . ?
H40b C40 C32 109.5 . . ?
H40b C40 H40a 109.5 . . ?
H40c C40 C32 109.5 . . ?
H40c C40 H40a 109.5 . . ?
H40c C40 H40b 109.5 . . ?
H41 C41 C25 107.57(14) . . ?
C55 C41 C25 111.7(2) . . ?
C55 C41 H41 107.57(18) . . ?
C62 C41 C25 111.9(2) . . ?
C62 C41 H41 107.57(19) . . ?
C62 C41 C55 110.3(3) . . ?
C31 C42 C30 120.5(2) . . ?
H42 C42 C30 119.76(16) . . ?
H42 C42 C31 119.76(16) . . ?
H43 C43 C15 107.67(14) . . ?
C48 C43 C15 112.3(2) . . ?
C48 C43 H43 107.67(16) . . ?
C58 C43 C15 110.9(2) . . ?
C58 C43 H43 107.67(16) . . ?
C58 C43 C48 110.4(2) . . ?
H44 C44 C27 107.52(14) . . ?
C46 C44 C27 114.3(2) . . ?
C46 C44 H44 107.52(16) . . ?
C51 C44 C27 110.0(2) . . ?
C51 C44 H44 107.52(17) . . ?
C51 C44 C46 109.7(2) . . ?
H45a C45 C16 109.5 . . ?
H45b C45 C16 109.5 . . ?
H45b C45 H45a 109.5 . . ?
H45c C45 C16 109.5 . . ?
H45c C45 H45a 109.5 . . ?
H45c C45 H45b 109.5 . . ?
H46a C46 C44 109.5 . . ?
H46b C46 C44 109.5 . . ?
H46b C46 H46a 109.5 . . ?
H46c C46 C44 109.5 . . ?
H46c C46 H46a 109.5 . . ?
H46c C46 H46b 109.5 . . ?
H48a C48 C43 109.5 . . ?
H48b C48 C43 109.5 . . ?
H48b C48 H48a 109.5 . . ?
H48c C48 C43 109.5 . . ?
H48c C48 H48a 109.5 . . ?
H48c C48 H48b 109.5 . . ?
H49a C49 C24 109.5 . . ?
H49b C49 C24 109.5 . . ?
H49b C49 H49a 109.5 . . ?
H49c C49 C24 109.5 . . ?
H49c C49 H49a 109.5 . . ?
H49c C49 H49b 109.5 . . ?
C38 C50 C33 120.4(3) . . ?
H50 C50 C33 119.78(17) . . ?
H50 C50 C38 119.78(17) . . ?
H51a C51 C44 109.5 . . ?
H51b C51 C44 109.5 . . ?
H51b C51 H51a 109.5 . . ?
H51c C51 C44 109.5 . . ?
H51c C51 H51a 109.5 . . ?
H51c C51 H51b 109.5 . . ?
H53a C53 C37 109.5 . . ?
H53b C53 C37 109.5 . . ?
H53b C53 H53a 109.5 . . ?
H53c C53 C37 109.5 . . ?
H53c C53 H53a 109.5 . . ?
H53c C53 H53b 109.5 . . ?
H54a C54 C35 109.5 . . ?
H54b C54 C35 109.5 . . ?
H54b C54 H54a 109.5 . . ?
H54c C54 C35 109.5 . . ?
H54c C54 H54a 109.5 . . ?
H54c C54 H54b 109.5 . . ?
H55a C55 C41 109.5 . . ?
H55b C55 C41 109.5 . . ?
H55b C55 H55a 109.5 . . ?
H55c C55 C41 109.5 . . ?
H55c C55 H55a 109.5 . . ?
H55c C55 H55b 109.5 . . ?
H56a C56 C37 109.5 . . ?
H56b C56 C37 109.5 . . ?
H56b C56 H56a 109.5 . . ?
H56c C56 C37 109.5 . . ?
H56c C56 H56a 109.5 . . ?
H56c C56 H56b 109.5 . . ?
H57a C57 C16 109.5 . . ?
H57b C57 C16 109.5 . . ?
H57b C57 H57a 109.5 . . ?
H57c C57 C16 109.5 . . ?
H57c C57 H57a 109.5 . . ?
H57c C57 H57b 109.5 . . ?
H58a C58 C43 109.5 . . ?
H58b C58 C43 109.5 . . ?
H58b C58 H58a 109.5 . . ?
H58c C58 C43 109.5 . . ?
H58c C58 H58a 109.5 . . ?
H58c C58 H58b 109.5 . . ?
H60a C60 C32 109.5 . . ?
H60b C60 C32 109.5 . . ?
H60b C60 H60a 109.5 . . ?
H60c C60 C32 109.5 . . ?
H60c C60 H60a 109.5 . . ?
H60c C60 H60b 109.5 . . ?
H61a C61 C24 109.5 . . ?
H61b C61 C24 109.5 . . ?
H61b C61 H61a 109.5 . . ?
H61c C61 C24 109.5 . . ?
H61c C61 H61a 109.5 . . ?
H61c C61 H61b 109.5 . . ?
H62a C62 C41 109.5 . . ?
H62b C62 C41 109.5 . . ?
H62b C62 H62a 109.5 . . ?
H62c C62 C41 109.5 . . ?
H62c C62 H62a 109.5 . . ?
H62c C62 H62b 109.5 . . ?
H63a C63 C35 109.5 . . ?
H63b C63 C35 109.5 . . ?
H63b C63 H63a 109.5 . . ?
H63c C63 C35 109.5 . . ?
H63c C63 H63a 109.5 . . ?
H63c C63 H63b 109.5 . . ?
C59 C47 N52 178.4(4) . . ?
H59a C59 C47 109.5 . . ?
H59b C59 C47 109.5 . . ?
H59b C59 H59a 109.5 . . ?
H59c C59 C47 109.5 . . ?
H59c C59 H59a 109.5 . . ?
H59c C59 H59b 109.5 . . ?

loop_
_geom_bond_atom_site_label_1
_geom_bond_atom_site_label_2
_geom_bond_distance
_geom_bond_site_symmetry_2
_geom_bond_publ_flag
P1 P2 2.5615(9) . ?
P1 Cl4 2.1184(10) . ?
P1 N5 1.7089(19) . ?
P1 N6 1.7060(19) . ?
P2 Cl3 2.0945(10) . ?
P2 N5 1.7173(19) . ?
P2 N6 1.7142(19) . ?
N1 B12 1.429(3) . ?
N1 C13 1.440(3) . ?
N1 C26 1.409(3) . ?
N2 C7 1.444(3) . ?
N2 C19 1.410(3) . ?
N2 B23 1.430(3) . ?
N3 C10 1.405(3) . ?
N3 B12 1.423(3) . ?
N3 C17 1.431(3) . ?
N4 C14 1.410(3) . ?
N4 C22 1.441(3) . ?
N4 B23 1.419(3) . ?
N5 B12 1.452(3) . ?
N6 B23 1.462(3) . ?
C7 C8 1.403(3) . ?
C7 C9 1.401(3) . ?
C8 C18 1.393(4) . ?
C8 C35 1.522(4) . ?
C9 C29 1.399(4) . ?
C9 C37 1.513(4) . ?
C10 H10 0.9500 . ?
C10 C26 1.329(4) . ?
C11 H11 0.9500 . ?
C11 C21 1.368(4) . ?
C11 C25 1.392(3) . ?
C13 C20 1.407(4) . ?
C13 C25 1.405(3) . ?
C14 H14 0.9500 . ?
C14 C19 1.334(3) . ?
C15 C17 1.404(3) . ?
C15 C38 1.389(4) . ?
C15 C43 1.518(4) . ?
C16 H16 1.0000 . ?
C16 C28 1.517(3) . ?
C16 C45 1.526(4) . ?
C16 C57 1.512(4) . ?
C17 C34 1.409(3) . ?
C18 H18 0.9500 . ?
C18 C39 1.371(4) . ?
C19 H19 0.9500 . ?
C20 C32 1.521(4) . ?
C20 C36 1.396(4) . ?
C21 H21 0.9500 . ?
C21 C36 1.381(4) . ?
C22 C27 1.406(3) . ?
C22 C28 1.399(3) . ?
C24 H24 1.0000 . ?
C24 C34 1.525(4) . ?
C24 C49 1.527(4) . ?
C24 C61 1.532(4) . ?
C25 C41 1.518(4) . ?
C26 H26 0.9500 . ?
C27 C30 1.399(4) . ?
C27 C44 1.520(4) . ?
C28 C31 1.396(3) . ?
C29 H29 0.9500 . ?
C29 C39 1.375(4) . ?
C30 H30 0.9500 . ?
C30 C42 1.374(4) . ?
C31 H31 0.9500 . ?
C31 C42 1.382(4) . ?
C32 H32 1.0000 . ?
C32 C40 1.526(4) . ?
C32 C60 1.533(4) . ?
C33 H33 0.9500 . ?
C33 C34 1.395(4) . ?
C33 C50 1.376(4) . ?
C35 H35 1.0000 . ?
C35 C54 1.509(4) . ?
C35 C63 1.499(4) . ?
C36 H36 0.9500 . ?
C37 H37 1.0000 . ?
C37 C53 1.536(4) . ?
C37 C56 1.530(4) . ?
C38 H38 0.9500 . ?
C38 C50 1.379(4) . ?
C39 H39 0.9500 . ?
C40 H40a 0.9800 . ?
C40 H40b 0.9800 . ?
C40 H40c 0.9800 . ?
C41 H41 1.0000 . ?
C41 C55 1.515(4) . ?
C41 C62 1.530(4) . ?
C42 H42 0.9500 . ?
C43 H43 1.0000 . ?
C43 C48 1.528(4) . ?
C43 C58 1.534(4) . ?
C44 H44 1.0000 . ?
C44 C46 1.526(4) . ?
C44 C51 1.530(4) . ?
C45 H45a 0.9800 . ?
C45 H45b 0.9800 . ?
C45 H45c 0.9800 . ?
C46 H46a 0.9800 . ?
C46 H46b 0.9800 . ?
C46 H46c 0.9800 . ?
C48 H48a 0.9800 . ?
C48 H48b 0.9800 . ?
C48 H48c 0.9800 . ?
C49 H49a 0.9800 . ?
C49 H49b 0.9800 . ?
C49 H49c 0.9800 . ?
C50 H50 0.9500 . ?
C51 H51a 0.9800 . ?
C51 H51b 0.9800 . ?
C51 H51c 0.9800 . ?
C53 H53a 0.9800 . ?
C53 H53b 0.9800 . ?
C53 H53c 0.9800 . ?
C54 H54a 0.9800 . ?
C54 H54b 0.9800 . ?
C54 H54c 0.9800 . ?
C55 H55a 0.9800 . ?
C55 H55b 0.9800 . ?
C55 H55c 0.9800 . ?
C56 H56a 0.9800 . ?
C56 H56b 0.9800 . ?
C56 H56c 0.9800 . ?
C57 H57a 0.9800 . ?
C57 H57b 0.9800 . ?
C57 H57c 0.9800 . ?
C58 H58a 0.9800 . ?
C58 H58b 0.9800 . ?
C58 H58c 0.9800 . ?
C60 H60a 0.9800 . ?
C60 H60b 0.9800 . ?
C60 H60c 0.9800 . ?
C61 H61a 0.9800 . ?
C61 H61b 0.9800 . ?
C61 H61c 0.9800 . ?
C62 H62a 0.9800 . ?
C62 H62b 0.9800 . ?
C62 H62c 0.9800 . ?
C63 H63a 0.9800 . ?
C63 H63b 0.9800 . ?
C63 H63c 0.9800 . ?
C47 N52 1.131(4) . ?
C47 C59 1.450(5) . ?
C59 H59a 0.9800 . ?
C59 H59b 0.9800 . ?
C59 H59c 0.9800 . ?

loop_
_geom_torsion_atom_site_label_1
_geom_torsion_atom_site_label_2
_geom_torsion_atom_site_label_3
_geom_torsion_atom_site_label_4
_geom_torsion
_geom_torsion_site_symmetry_1
_geom_torsion_site_symmetry_2
_geom_torsion_site_symmetry_3
_geom_torsion_site_symmetry_4
_geom_torsion_publ_flag
P1 N5 B12 N1 170.1(2) . . . . ?
P1 N5 B12 N3 -7.4(2) . . . . ?
P1 N6 B23 N2 -18.7(2) . . . . ?
P1 N6 B23 N4 161.6(2) . . . . ?
P2 N5 B12 N1 -4.3(2) . . . . ?
P2 N5 B12 N3 178.2(2) . . . . ?
P2 N6 B23 N2 150.6(2) . . . . ?
P2 N6 B23 N4 -29.1(2) . . . . ?
N1 B12 N3 C10 -1.0(2) . . . . ?
N1 B12 N3 C17 178.16(17) . . . . ?
N1 C13 C20 C32 4.9(3) . . . . ?
N1 C13 C20 C36 -177.6(2) . . . . ?
N1 C13 C25 C11 176.5(2) . . . . ?
N1 C13 C25 C41 -3.7(3) . . . . ?
N1 C26 C10 N3 0.7(2) . . . . ?
N2 C7 C8 C18 -179.0(2) . . . . ?
N2 C7 C8 C35 0.8(3) . . . . ?
N2 C7 C9 C29 179.1(2) . . . . ?
N2 C7 C9 C37 2.5(3) . . . . ?
N2 C19 C14 N4 0.7(2) . . . . ?
N2 B23 N4 C14 0.2(2) . . . . ?
N2 B23 N4 C22 -179.95(17) . . . . ?
N3 C17 C15 C38 179.8(2) . . . . ?
N3 C17 C15 C43 -0.7(3) . . . . ?
N3 C17 C34 C24 5.3(3) . . . . ?
N3 C17 C34 C33 -177.9(2) . . . . ?
N4 C22 C27 C30 -175.4(2) . . . . ?
N4 C22 C27 C44 7.0(2) . . . . ?
N4 C22 C28 C16 -1.4(2) . . . . ?
N4 C22 C28 C31 175.9(2) . . . . ?
C7 C8 C18 C39 0.1(3) . . . . ?
C7 C8 C35 C54 -122.0(3) . . . . ?
C7 C8 C35 C63 112.3(3) . . . . ?
C7 C9 C29 C39 -0.3(3) . . . . ?
C7 C9 C37 C53 96.8(3) . . . . ?
C7 C9 C37 C56 -140.3(3) . . . . ?
C8 C18 C39 C29 -0.1(3) . . . . ?
C9 C29 C39 C18 0.2(3) . . . . ?
C11 C21 C36 C20 -1.4(3) . . . . ?
C11 C25 C13 C20 -3.7(3) . . . . ?
C11 C25 C41 C55 -69.7(3) . . . . ?
C11 C25 C41 C62 54.5(3) . . . . ?
C13 C20 C32 C40 -152.3(2) . . . . ?
C13 C20 C32 C60 83.7(3) . . . . ?
C13 C20 C36 C21 0.0(3) . . . . ?
C13 C25 C41 C55 110.4(3) . . . . ?
C13 C25 C41 C62 -125.4(3) . . . . ?
C15 C17 C34 C24 -175.1(2) . . . . ?
C15 C17 C34 C33 1.6(3) . . . . ?
C15 C38 C50 C33 1.8(3) . . . . ?
C16 C28 C22 C27 -179.5(2) . . . . ?
C16 C28 C31 C42 177.6(2) . . . . ?
C17 C34 C24 C49 81.2(3) . . . . ?
C17 C34 C24 C61 -154.3(2) . . . . ?
C17 C34 C33 C50 -1.8(3) . . . . ?
C22 C27 C30 C42 -1.2(3) . . . . ?
C22 C27 C44 C46 -153.6(3) . . . . ?
C22 C27 C44 C51 82.5(3) . . . . ?
C22 C28 C31 C42 0.3(3) . . . . ?
C24 C34 C33 C50 174.9(2) . . . . ?
C27 C30 C42 C31 -0.7(3) . . . . ?
C28 C31 C42 C30 1.2(3) . . . . ?
